data_4110975
loop_
_publ_author_name
'Xuyang He'
'J. Jacob Morris'
'Bruce C. Noll'
'Seth N. Brown'
'Kenneth W. Henderson'

_publ_contact_author_address
;University of Notre Dame
Department of Chemistry
Notre Dame, IN 46556-5670
;
_publ_contact_author_email khenders@nd.edu
_publ_contact_author_fax 574.631.6652
_publ_contact_author_name 'Kenneth W. Henderson'
_publ_contact_author_phone 574.631.8025
_publ_section_title
;
 Kinetics and Mechanism of Ketone Enolization Mediated by Magnesium
 Bis(hexamethyldisilazide)
;
_journal_name_full 'Journal of the American Chemical Society'
_journal_page_first 13599
_journal_page_last 13610
_journal_paper_doi 10.1021/ja064927w
_journal_volume 128
_journal_year 2006
_chemical_compound_source synthesized
_chemical_formula_moiety 'C21 H54 Mg N2 O Si4'
_chemical_formula_sum 'C21 H54 Mg N2 O Si4'
_chemical_formula_weight 487.33
_chemical_name_common 'Mg(HMDS)~2~ Pivalone'
_chemical_name_systematic
; 
 ? 
;
_space_group_IT_number 15
_symmetry_cell_setting monoclinic
_symmetry_Int_Tables_number 15
_symmetry_space_group_name_Hall '-C 2yc'
_symmetry_space_group_name_H-M 'C 1 2/c 1'
_atom_sites_solution_hydrogens geom
_atom_sites_solution_primary direct
_atom_sites_solution_secondary difmap
_audit_creation_method SHELXL-97
_cell_angle_alpha 90.00
_cell_angle_beta 93.029(2)
_cell_angle_gamma 90.00
_cell_formula_units_Z 8
_cell_length_a 21.135(3)
_cell_length_b 8.3722(10)
_cell_length_c 37.287(5)
_cell_measurement_reflns_used 7137
_cell_measurement_temperature 100(2)
_cell_measurement_theta_max 28.8442
_cell_measurement_theta_min 2.4665
_cell_volume 6588.6(15)
_computing_cell_refinement 'APEX2/SAINT (Bruker, 2004)'
_computing_data_collection 'SMART (Bruker, 2001)'
_computing_data_reduction 'SAINT/XPREP (Bruker, 2004; Sheldrick, 2003)'
_computing_molecular_graphics 'XP (Sheldrick, 1998)'
_computing_publication_material 'XCIF (Sheldrick, 2001)/enCIFer (CCDC, 2004)'
_computing_structure_refinement 'XL (Sheldrick, 2001)'
_computing_structure_solution 'XS (Sheldrick, 2001)'
_diffrn_ambient_temperature 100(2)
_diffrn_detector_area_resol_mean 8.33
_diffrn_measured_fraction_theta_full 0.991
_diffrn_measured_fraction_theta_max 0.991
_diffrn_measurement_device_type 'Bruker SMART Apex CCD diffractometer'
_diffrn_measurement_method '\w scans'
_diffrn_radiation_monochromator graphite
_diffrn_radiation_probe x-ray
_diffrn_radiation_source 'fine-focus sealed tube'
_diffrn_radiation_type MoK\a
_diffrn_radiation_wavelength 0.71073
_diffrn_reflns_av_R_equivalents 0.0254
_diffrn_reflns_av_sigmaI/netI 0.0264
_diffrn_reflns_limit_h_max 28
_diffrn_reflns_limit_h_min -28
_diffrn_reflns_limit_k_max 11
_diffrn_reflns_limit_k_min -10
_diffrn_reflns_limit_l_max 50
_diffrn_reflns_limit_l_min -46
_diffrn_reflns_number 27124
_diffrn_reflns_theta_full 28.88
_diffrn_reflns_theta_max 28.88
_diffrn_reflns_theta_min 1.93
_diffrn_source_type 'Siemens KFFMO2K-90'
_exptl_absorpt_coefficient_mu 0.213
_exptl_absorpt_correction_T_max 0.94
_exptl_absorpt_correction_T_min 0.91
_exptl_absorpt_correction_type multi-scan
_exptl_crystal_colour colorless
_exptl_crystal_density_diffrn 0.983
_exptl_crystal_description plate
_exptl_crystal_F_000 2160
_exptl_crystal_recrystallization_method 'crystallized on cooling in hexane solution from 20 \%C to 5 \%C.'
_exptl_crystal_size_max 0.49
_exptl_crystal_size_mid 0.45
_exptl_crystal_size_min 0.28
_refine_diff_density_max 0.427
_refine_diff_density_min -0.419
_refine_diff_density_rms 0.074
_refine_ls_extinction_method none
_refine_ls_goodness_of_fit_ref 1.291
_refine_ls_hydrogen_treatment constr
_refine_ls_matrix_type full
_refine_ls_number_parameters 304
_refine_ls_number_reflns 8604
_refine_ls_number_restraints 12
_refine_ls_restrained_S_all 1.294
_refine_ls_R_factor_all 0.0908
_refine_ls_R_factor_gt 0.0851
_refine_ls_shift/su_max 0.010
_refine_ls_shift/su_mean 0.001
_refine_ls_structure_factor_coef Fsqd
_refine_ls_weighting_details 'calc w=1/[\s^2^(Fo^2^)+(0.0611P)^2^+12.6306P] where P=(Fo^2^+2Fc^2^)/3'
_refine_ls_weighting_scheme calc
_refine_ls_wR_factor_gt 0.1990
_refine_ls_wR_factor_ref 0.2021
_reflns_number_gt 7945
_reflns_number_total 8604
_reflns_threshold_expression >2sigma(I)
_cod_data_source_file ja064927wsi20060711_044458.cif
_cod_data_source_block cmpd3
_cod_original_cell_volume 6588.4(14)
_cod_original_sg_symbol_H-M 'C 2/c'
_cod_database_code 4110975

loop_
_symmetry_equiv_pos_as_xyz
'x, y, z'
'-x, y, -z+1/2'
'x+1/2, y+1/2, z'
'-x+1/2, y+1/2, -z+1/2'
'-x, -y, -z'
'x, -y, z-1/2'
'-x+1/2, -y+1/2, -z'
'x+1/2, -y+1/2, z-1/2'

loop_
_atom_site_label
_atom_site_type_symbol
_atom_site_fract_x
_atom_site_fract_y
_atom_site_fract_z
_atom_site_U_iso_or_equiv
_atom_site_adp_type
_atom_site_occupancy
_atom_site_symmetry_multiplicity
_atom_site_calc_flag
_atom_site_refinement_flags
_atom_site_disorder_assembly
_atom_site_disorder_group
Mg1 Mg 0.16849(4) 0.01020(11) 0.12604(2) 0.0360(2) Uani 1 1 d . . .
N1 N 0.14013(11) 0.0249(3) 0.17515(6) 0.0396(5) Uani 1 1 d . . .
N2 N 0.12869(10) -0.0100(3) 0.07741(6) 0.0367(5) Uani 1 1 d . . .
O1 O 0.26148(10) 0.0165(3) 0.12454(6) 0.0539(6) Uani 1 1 d . . .
Si1 Si 0.08489(4) -0.11221(11) 0.18619(2) 0.0462(2) Uani 1 1 d . . .
Si2 Si 0.16600(5) 0.17655(11) 0.20271(2) 0.0497(2) Uani 1 1 d . . .
Si3 Si 0.07953(4) 0.14352(9) 0.06525(2) 0.04043(19) Uani 1 1 d . . .
Si4 Si 0.14179(5) -0.17085(11) 0.05093(2) 0.0524(2) Uani 1 1 d . . .
C1 C 0.31894(14) 0.0200(4) 0.12195(8) 0.0484(7) Uani 1 1 d . A .
C2 C 0.34388(17) 0.1274(5) 0.09275(10) 0.0655(10) Uani 1 1 d . . .
C3 C 0.2844(6) 0.219(2) 0.0749(5) 0.129(5) Uani 0.522(13) 1 d P A 1
H3A H 0.2976 0.2815 0.0544 0.194 Uiso 0.522(13) 1 calc PR A 1
H3B H 0.2667 0.2899 0.0927 0.194 Uiso 0.522(13) 1 calc PR A 1
H3C H 0.2522 0.1408 0.0667 0.194 Uiso 0.522(13) 1 calc PR A 1
C4 C 0.3731(7) 0.0271(15) 0.0652(3) 0.094(2) Uani 0.522(13) 1 d PU A 1
H4A H 0.3436 -0.0576 0.0574 0.141 Uiso 0.522(13) 1 calc PR A 1
H4B H 0.4123 -0.0209 0.0756 0.141 Uiso 0.522(13) 1 calc PR A 1
H4C H 0.3829 0.0936 0.0446 0.141 Uiso 0.522(13) 1 calc PR A 1
C5 C 0.3870(8) 0.2602(18) 0.1080(4) 0.117(3) Uani 0.522(13) 1 d PU A 1
H5A H 0.4040 0.3209 0.0882 0.175 Uiso 0.522(13) 1 calc PR A 1
H5B H 0.4220 0.2131 0.1227 0.175 Uiso 0.522(13) 1 calc PR A 1
H5C H 0.3626 0.3317 0.1228 0.175 Uiso 0.522(13) 1 calc PR A 1
C3' C 0.4111(6) 0.178(2) 0.0976(5) 0.129(5) Uani 0.478(13) 1 d P A 2
H3'1 H 0.4387 0.0845 0.0968 0.194 Uiso 0.478(13) 1 calc PR A 2
H3'2 H 0.4179 0.2319 0.1209 0.194 Uiso 0.478(13) 1 calc PR A 2
H3'3 H 0.4210 0.2522 0.0783 0.194 Uiso 0.478(13) 1 calc PR A 2
C4' C 0.3428(8) 0.0136(16) 0.0574(3) 0.094(2) Uani 0.478(13) 1 d P A 2
H4D H 0.2988 -0.0110 0.0497 0.141 Uiso 0.478(13) 1 calc PR A 2
H4E H 0.3656 -0.0859 0.0632 0.141 Uiso 0.478(13) 1 calc PR A 2
H4F H 0.3633 0.0690 0.0380 0.141 Uiso 0.478(13) 1 calc PR A 2
C5' C 0.3007(9) 0.254(2) 0.0820(5) 0.117(3) Uani 0.478(13) 1 d P A 2
H5D H 0.3079 0.2854 0.0573 0.175 Uiso 0.478(13) 1 calc PR A 2
H5E H 0.3079 0.3457 0.0980 0.175 Uiso 0.478(13) 1 calc PR A 2
H5F H 0.2570 0.2162 0.0836 0.175 Uiso 0.478(13) 1 calc PR A 2
C6 C 0.35880(18) -0.0852(6) 0.14796(11) 0.0743(12) Uani 1 1 d . . .
C7 C 0.4228(6) -0.1372(18) 0.1354(3) 0.131(5) Uani 0.643(12) 1 d P A 1
H7A H 0.4477 -0.0428 0.1297 0.197 Uiso 0.643(12) 1 calc PR A 1
H7B H 0.4166 -0.2043 0.1140 0.197 Uiso 0.643(12) 1 calc PR A 1
H7C H 0.4454 -0.1982 0.1545 0.197 Uiso 0.643(12) 1 calc PR A 1
C8 C 0.3779(8) 0.040(2) 0.1820(3) 0.117(4) Uani 0.643(12) 1 d P A 1
H8A H 0.3994 -0.0190 0.2018 0.176 Uiso 0.643(12) 1 calc PR A 1
H8B H 0.3393 0.0895 0.1904 0.176 Uiso 0.643(12) 1 calc PR A 1
H8C H 0.4061 0.1239 0.1737 0.176 Uiso 0.643(12) 1 calc PR A 1
C9 C 0.3101(10) -0.193(3) 0.1680(6) 0.111(4) Uani 0.643(12) 1 d P A 1
H9A H 0.3334 -0.2625 0.1853 0.167 Uiso 0.643(12) 1 calc PR A 1
H9B H 0.2861 -0.2597 0.1504 0.167 Uiso 0.643(12) 1 calc PR A 1
H9C H 0.2809 -0.1253 0.1806 0.167 Uiso 0.643(12) 1 calc PR A 1
C7' C 0.3853(11) -0.229(3) 0.1231(6) 0.131(5) Uani 0.357(12) 1 d P A 2
H7D H 0.4223 -0.1909 0.1108 0.197 Uiso 0.357(12) 1 calc PR A 2
H7E H 0.3520 -0.2613 0.1053 0.197 Uiso 0.357(12) 1 calc PR A 2
H7F H 0.3975 -0.3202 0.1384 0.197 Uiso 0.357(12) 1 calc PR A 2
C8' C 0.3973(15) -0.008(4) 0.1709(6) 0.117(4) Uani 0.357(12) 1 d P A 2
H8D H 0.3941 -0.0540 0.1949 0.176 Uiso 0.357(12) 1 calc PR A 2
H8E H 0.3856 0.1048 0.1713 0.176 Uiso 0.357(12) 1 calc PR A 2
H8F H 0.4410 -0.0188 0.1635 0.176 Uiso 0.357(12) 1 calc PR A 2
C9' C 0.329(2) -0.215(6) 0.1608(12) 0.111(4) Uani 0.357(12) 1 d P A 2
H9D H 0.3496 -0.2475 0.1837 0.167 Uiso 0.357(12) 1 calc PR A 2
H9E H 0.3304 -0.3025 0.1434 0.167 Uiso 0.357(12) 1 calc PR A 2
H9F H 0.2844 -0.1876 0.1644 0.167 Uiso 0.357(12) 1 calc PR A 2
C10 C 0.0956(2) -0.1912(6) 0.23305(10) 0.0804(13) Uani 1 1 d . . .
H10A H 0.1386 -0.2335 0.2370 0.121 Uiso 1 1 calc R . .
H10B H 0.0648 -0.2767 0.2365 0.121 Uiso 1 1 calc R . .
H10C H 0.0889 -0.1048 0.2502 0.121 Uiso 1 1 calc R . .
C11 C 0.00180(17) -0.0331(6) 0.18077(12) 0.0751(11) Uani 1 1 d . . .
H11A H -0.0033 0.0560 0.1974 0.113 Uiso 1 1 calc R . .
H11B H -0.0282 -0.1182 0.1860 0.113 Uiso 1 1 calc R . .
H11C H -0.0065 0.0041 0.1560 0.113 Uiso 1 1 calc R . .
C12 C 0.0882(2) -0.2867(5) 0.15500(12) 0.0783(12) Uani 1 1 d . . .
H12A H 0.0790 -0.2508 0.1303 0.118 Uiso 1 1 calc R . .
H12B H 0.0568 -0.3666 0.1614 0.118 Uiso 1 1 calc R . .
H12C H 0.1307 -0.3342 0.1570 0.118 Uiso 1 1 calc R . .
C13 C 0.2150(2) 0.3218(5) 0.17775(10) 0.0691(10) Uani 1 1 d . . .
H13A H 0.2529 0.2678 0.1698 0.104 Uiso 1 1 calc R . .
H13B H 0.2276 0.4109 0.1936 0.104 Uiso 1 1 calc R . .
H13C H 0.1901 0.3626 0.1568 0.104 Uiso 1 1 calc R . .
C14 C 0.2176(2) 0.1076(6) 0.24224(10) 0.0765(12) Uani 1 1 d . . .
H14A H 0.1919 0.0485 0.2589 0.115 Uiso 1 1 calc R . .
H14B H 0.2368 0.2005 0.2546 0.115 Uiso 1 1 calc R . .
H14C H 0.2511 0.0380 0.2339 0.115 Uiso 1 1 calc R . .
C15 C 0.0997(2) 0.2945(6) 0.22113(12) 0.0838(13) Uani 1 1 d . . .
H15A H 0.0727 0.3378 0.2012 0.126 Uiso 1 1 calc R . .
H15B H 0.1172 0.3825 0.2359 0.126 Uiso 1 1 calc R . .
H15C H 0.0744 0.2249 0.2359 0.126 Uiso 1 1 calc R . .
C16 C 0.0984(2) 0.2418(5) 0.02218(9) 0.0771(12) Uani 1 1 d . . .
H16A H 0.1424 0.2793 0.0238 0.116 Uiso 1 1 calc R . .
H16B H 0.0700 0.3327 0.0176 0.116 Uiso 1 1 calc R . .
H16C H 0.0929 0.1648 0.0025 0.116 Uiso 1 1 calc R . .
C17 C -0.00615(17) 0.0859(6) 0.06033(13) 0.0779(12) Uani 1 1 d . . .
H17A H -0.0124 0.0098 0.0405 0.117 Uiso 1 1 calc R . .
H17B H -0.0319 0.1814 0.0553 0.117 Uiso 1 1 calc R . .
H17C H -0.0189 0.0365 0.0827 0.117 Uiso 1 1 calc R . .
C18 C 0.08568(18) 0.3008(4) 0.10081(9) 0.0561(8) Uani 1 1 d . . .
H18A H 0.0746 0.2549 0.1238 0.084 Uiso 1 1 calc R . .
H18B H 0.0565 0.3884 0.0943 0.084 Uiso 1 1 calc R . .
H18C H 0.1292 0.3418 0.1029 0.084 Uiso 1 1 calc R . .
C19 C 0.20125(19) -0.3081(4) 0.07417(11) 0.0656(10) Uani 1 1 d . . .
H19A H 0.2425 -0.2546 0.0766 0.098 Uiso 1 1 calc R . .
H19B H 0.2051 -0.4058 0.0600 0.098 Uiso 1 1 calc R . .
H19C H 0.1872 -0.3353 0.0980 0.098 Uiso 1 1 calc R . .
C20 C 0.1742(3) -0.1181(7) 0.00630(10) 0.0944(17) Uani 1 1 d . . .
H20A H 0.1409 -0.0673 -0.0090 0.142 Uiso 1 1 calc R . .
H20B H 0.1887 -0.2154 -0.0054 0.142 Uiso 1 1 calc R . .
H20C H 0.2099 -0.0442 0.0101 0.142 Uiso 1 1 calc R . .
C21 C 0.0686(2) -0.2919(5) 0.04032(16) 0.0973(17) Uani 1 1 d . . .
H21A H 0.0493 -0.3218 0.0627 0.146 Uiso 1 1 calc R . .
H21B H 0.0798 -0.3886 0.0273 0.146 Uiso 1 1 calc R . .
H21C H 0.0384 -0.2285 0.0254 0.146 Uiso 1 1 calc R . .

loop_
_atom_site_aniso_label
_atom_site_aniso_U_11
_atom_site_aniso_U_22
_atom_site_aniso_U_33
_atom_site_aniso_U_23
_atom_site_aniso_U_13
_atom_site_aniso_U_12
Mg1 0.0361(4) 0.0435(5) 0.0287(4) 0.0002(3) 0.0047(3) -0.0003(4)
N1 0.0453(12) 0.0426(12) 0.0313(10) -0.0008(9) 0.0066(9) 0.0034(10)
N2 0.0424(11) 0.0358(11) 0.0318(10) -0.0012(9) 0.0031(8) 0.0042(9)
O1 0.0385(10) 0.0740(15) 0.0499(12) -0.0045(11) 0.0081(9) -0.0047(10)
Si1 0.0477(4) 0.0507(5) 0.0415(4) 0.0090(3) 0.0134(3) 0.0041(4)
Si2 0.0641(5) 0.0526(5) 0.0322(4) -0.0072(3) 0.0006(3) 0.0064(4)
Si3 0.0515(4) 0.0361(4) 0.0332(4) -0.0001(3) -0.0026(3) 0.0054(3)
Si4 0.0640(5) 0.0470(5) 0.0454(4) -0.0131(4) -0.0057(4) 0.0149(4)
C1 0.0426(14) 0.0625(19) 0.0408(14) 0.0026(13) 0.0071(11) -0.0028(13)
C2 0.0562(19) 0.080(3) 0.061(2) 0.0171(19) 0.0101(16) -0.0117(18)
C3 0.079(5) 0.165(11) 0.142(9) 0.100(9) -0.015(5) -0.046(6)
C4 0.097(3) 0.100(3) 0.087(3) 0.0038(18) 0.0135(19) -0.0024(19)
C5 0.117(4) 0.115(4) 0.118(4) 0.0055(19) 0.0072(19) -0.002(2)
C3' 0.079(5) 0.165(11) 0.142(9) 0.100(9) -0.015(5) -0.046(6)
C4' 0.097(3) 0.100(3) 0.087(3) 0.0038(18) 0.0135(19) -0.0024(19)
C5' 0.117(4) 0.115(4) 0.118(4) 0.0055(19) 0.0072(19) -0.002(2)
C6 0.058(2) 0.106(3) 0.059(2) 0.025(2) 0.0102(17) 0.023(2)
C7 0.104(8) 0.173(13) 0.119(8) 0.049(8) 0.026(6) 0.084(8)
C8 0.123(10) 0.166(13) 0.060(7) -0.003(7) -0.032(6) 0.016(8)
C9 0.120(14) 0.123(9) 0.094(10) 0.060(8) 0.032(6) 0.019(8)
C7' 0.104(8) 0.173(13) 0.119(8) 0.049(8) 0.026(6) 0.084(8)
C8' 0.123(10) 0.166(13) 0.060(7) -0.003(7) -0.032(6) 0.016(8)
C9' 0.120(14) 0.123(9) 0.094(10) 0.060(8) 0.032(6) 0.019(8)
C10 0.086(3) 0.100(3) 0.055(2) 0.036(2) 0.0125(19) -0.002(2)
C11 0.0507(19) 0.092(3) 0.083(3) 0.010(2) 0.0096(18) 0.005(2)
C12 0.095(3) 0.055(2) 0.087(3) -0.008(2) 0.027(2) -0.018(2)
C13 0.089(3) 0.063(2) 0.055(2) -0.0116(17) -0.0056(18) -0.019(2)
C14 0.091(3) 0.089(3) 0.0465(19) -0.003(2) -0.0197(19) 0.003(2)
C15 0.098(3) 0.077(3) 0.077(3) -0.027(2) 0.014(2) 0.022(2)
C16 0.129(4) 0.059(2) 0.0432(18) 0.0154(16) 0.008(2) 0.013(2)
C17 0.0486(19) 0.085(3) 0.098(3) -0.021(3) -0.0138(19) 0.0125(19)
C18 0.078(2) 0.0425(16) 0.0477(17) -0.0063(13) -0.0021(15) 0.0090(15)
C19 0.076(2) 0.0526(19) 0.068(2) -0.0052(17) -0.0012(18) 0.0230(18)
C20 0.129(4) 0.112(4) 0.0434(19) -0.012(2) 0.018(2) 0.051(3)
C21 0.098(3) 0.051(2) 0.138(4) -0.031(3) -0.043(3) 0.002(2)

loop_
_atom_type_symbol
_atom_type_description
_atom_type_scat_dispersion_real
_atom_type_scat_dispersion_imag
_atom_type_scat_source
C C 0.0033 0.0016 'International Tables Vol C Tables 4.2.6.8 and 6.1.1.4'
H H 0.0000 0.0000 'International Tables Vol C Tables 4.2.6.8 and 6.1.1.4'
N N 0.0061 0.0033 'International Tables Vol C Tables 4.2.6.8 and 6.1.1.4'
O O 0.0106 0.0060 'International Tables Vol C Tables 4.2.6.8 and 6.1.1.4'
Mg Mg 0.0486 0.0363 'International Tables Vol C Tables 4.2.6.8 and 6.1.1.4'
Si Si 0.0817 0.0704 'International Tables Vol C Tables 4.2.6.8 and 6.1.1.4'

loop_
_geom_angle_atom_site_label_1
_geom_angle_atom_site_label_2
_geom_angle_atom_site_label_3
_geom_angle
N1 Mg1 N2 136.88(10)
N1 Mg1 O1 112.31(10)
N2 Mg1 O1 110.80(10)
Si1 N1 Si2 123.93(13)
Si1 N1 Mg1 115.52(13)
Si2 N1 Mg1 120.36(13)
Si3 N2 Si4 124.04(13)
Si3 N2 Mg1 114.04(12)
Si4 N2 Mg1 121.90(13)
C1 O1 Mg1 177.1(2)
N1 Si1 C10 114.43(17)
N1 Si1 C12 109.08(15)
C10 Si1 C12 107.3(2)
N1 Si1 C11 112.67(17)
C10 Si1 C11 106.9(2)
C12 Si1 C11 105.9(2)
N1 Si2 C15 113.00(18)
N1 Si2 C13 110.58(14)
C15 Si2 C13 106.5(2)
N1 Si2 C14 113.51(17)
C15 Si2 C14 106.8(2)
C13 Si2 C14 106.0(2)
N2 Si3 C16 114.04(16)
N2 Si3 C18 108.97(13)
C16 Si3 C18 106.85(18)
N2 Si3 C17 113.94(17)
C16 Si3 C17 106.2(2)
C18 Si3 C17 106.34(18)
N2 Si4 C21 113.12(18)
N2 Si4 C19 109.97(14)
C21 Si4 C19 106.9(2)
N2 Si4 C20 113.87(18)
C21 Si4 C20 106.0(3)
C19 Si4 C20 106.5(2)
O1 C1 C2 116.9(3)
O1 C1 C6 116.8(3)
C2 C1 C6 126.3(3)
C5' C2 C3' 114.3(9)
C5' C2 C4 120.3(10)
C3' C2 C4 79.4(9)
C5' C2 C1 113.1(8)
C3' C2 C1 116.5(5)
C4 C2 C1 109.4(6)
C5' C2 C5 85.7(9)
C3' C2 C5 36.7(8)
C4 C2 C5 113.9(7)
C1 C2 C5 112.7(6)
C5' C2 C3 18.8(11)
C3' C2 C3 130.1(8)
C4 C2 C3 109.4(9)
C1 C2 C3 106.6(5)
C5 C2 C3 104.4(9)
C5' C2 C4' 102.9(9)
C3' C2 C4' 103.8(9)
C4 C2 C4' 25.5(6)
C1 C2 C4' 104.1(5)
C5 C2 C4' 135.2(7)
C3 C2 C4' 88.0(9)
C2 C3 H3A 109.5
C2 C3 H3B 109.5
C2 C3 H3C 109.5
C2 C4 H4A 109.5
C2 C4 H4B 109.5
C2 C4 H4C 109.5
C2 C5 H5A 109.5
C2 C5 H5B 109.5
C2 C5 H5C 109.5
C2 C3' H3'1 109.5
C2 C3' H3'2 109.5
H3'1 C3' H3'2 109.5
C2 C3' H3'3 109.5
H3'1 C3' H3'3 109.5
H3'2 C3' H3'3 109.5
C2 C4' H4D 109.5
C2 C4' H4E 109.5
H4D C4' H4E 109.5
C2 C4' H4F 109.5
H4D C4' H4F 109.5
H4E C4' H4F 109.5
C2 C5' H5D 109.5
C2 C5' H5E 109.5
H5D C5' H5E 109.5
C2 C5' H5F 109.5
H5D C5' H5F 109.5
H5E C5' H5F 109.5
C8' C6 C9' 117(3)
C8' C6 C7 79.0(12)
C9' C6 C7 108.7(17)
C8' C6 C1 115.6(15)
C9' C6 C1 115(2)
C7 C6 C1 116.1(5)
C8' C6 C9 111.6(18)
C9' C6 C9 18(2)
C7 C6 C9 126.2(10)
C1 C6 C9 106.2(9)
C8' C6 C7' 120.6(13)
C9' C6 C7' 78(2)
C7 C6 C7' 43.7(8)
C1 C6 C7' 104.9(8)
C9 C6 C7' 95.5(14)
C8' C6 C8 24.3(14)
C9' C6 C8 109(2)
C7 C6 C8 103.3(8)
C1 C6 C8 102.8(6)
C9 C6 C8 97.9(12)
C7' C6 C8 144.3(10)
C6 C7 H7A 109.5
C6 C7 H7B 109.5
C6 C7 H7C 109.5
C6 C8 H8A 109.5
C6 C8 H8B 109.5
C6 C8 H8C 109.5
C6 C9 H9A 109.5
C6 C9 H9B 109.5
C6 C9 H9C 109.5
C6 C7' H7D 109.5
C6 C7' H7E 109.5
H7D C7' H7E 109.5
C6 C7' H7F 109.5
H7D C7' H7F 109.5
H7E C7' H7F 109.5
C6 C8' H8D 109.5
C6 C8' H8E 109.5
H8D C8' H8E 109.5
C6 C8' H8F 109.5
H8D C8' H8F 109.5
H8E C8' H8F 109.5
C6 C9' H9D 109.5
C6 C9' H9E 109.5
H9D C9' H9E 109.5
C6 C9' H9F 109.5
H9D C9' H9F 109.5
H9E C9' H9F 109.5
Si1 C10 H10A 109.5
Si1 C10 H10B 109.5
H10A C10 H10B 109.5
Si1 C10 H10C 109.5
H10A C10 H10C 109.5
H10B C10 H10C 109.5
Si1 C11 H11A 109.5
Si1 C11 H11B 109.5
H11A C11 H11B 109.5
Si1 C11 H11C 109.5
H11A C11 H11C 109.5
H11B C11 H11C 109.5
Si1 C12 H12A 109.5
Si1 C12 H12B 109.5
H12A C12 H12B 109.5
Si1 C12 H12C 109.5
H12A C12 H12C 109.5
H12B C12 H12C 109.5
Si2 C13 H13A 109.5
Si2 C13 H13B 109.5
H13A C13 H13B 109.5
Si2 C13 H13C 109.5
H13A C13 H13C 109.5
H13B C13 H13C 109.5
Si2 C14 H14A 109.5
Si2 C14 H14B 109.5
H14A C14 H14B 109.5
Si2 C14 H14C 109.5
H14A C14 H14C 109.5
H14B C14 H14C 109.5
Si2 C15 H15A 109.5
Si2 C15 H15B 109.5
H15A C15 H15B 109.5
Si2 C15 H15C 109.5
H15A C15 H15C 109.5
H15B C15 H15C 109.5
Si3 C16 H16A 109.5
Si3 C16 H16B 109.5
H16A C16 H16B 109.5
Si3 C16 H16C 109.5
H16A C16 H16C 109.5
H16B C16 H16C 109.5
Si3 C17 H17A 109.5
Si3 C17 H17B 109.5
H17A C17 H17B 109.5
Si3 C17 H17C 109.5
H17A C17 H17C 109.5
H17B C17 H17C 109.5
Si3 C18 H18A 109.5
Si3 C18 H18B 109.5
H18A C18 H18B 109.5
Si3 C18 H18C 109.5
H18A C18 H18C 109.5
H18B C18 H18C 109.5
Si4 C19 H19A 109.5
Si4 C19 H19B 109.5
H19A C19 H19B 109.5
Si4 C19 H19C 109.5
H19A C19 H19C 109.5
H19B C19 H19C 109.5
Si4 C20 H20A 109.5
Si4 C20 H20B 109.5
H20A C20 H20B 109.5
Si4 C20 H20C 109.5
H20A C20 H20C 109.5
H20B C20 H20C 109.5
Si4 C21 H21A 109.5
Si4 C21 H21B 109.5
H21A C21 H21B 109.5
Si4 C21 H21C 109.5
H21A C21 H21C 109.5
H21B C21 H21C 109.5

loop_
_geom_bond_atom_site_label_1
_geom_bond_atom_site_label_2
_geom_bond_distance
Mg1 N1 1.960(2)
Mg1 N2 1.965(2)
Mg1 O1 1.970(2)
N1 Si1 1.703(2)
N1 Si2 1.705(2)
N2 Si3 1.699(2)
N2 Si4 1.702(2)
O1 C1 1.224(3)
Si1 C10 1.871(4)
Si1 C12 1.871(4)
Si1 C11 1.877(4)
Si2 C15 1.875(4)
Si2 C13 1.876(4)
Si2 C14 1.878(4)
Si3 C16 1.866(4)
Si3 C18 1.869(3)
Si3 C17 1.873(4)
Si4 C21 1.874(5)
Si4 C19 1.880(4)
Si4 C20 1.886(4)
C1 C2 1.527(5)
C1 C6 1.529(5)
C2 C5' 1.439(19)
C2 C3' 1.485(11)
C2 C4 1.486(12)
C2 C5 1.528(15)
C2 C3 1.587(14)
C2 C4' 1.627(14)
C3 H3A 0.9800
C3 H3B 0.9800
C3 H3C 0.9800
C4 H4A 0.9800
C4 H4B 0.9800
C4 H4C 0.9800
C5 H5A 0.9800
C5 H5B 0.9800
C5 H5C 0.9800
C3' H3'1 0.9800
C3' H3'2 0.9800
C3' H3'3 0.9800
C4' H4D 0.9800
C4' H4E 0.9800
C4' H4F 0.9800
C5' H5D 0.9800
C5' H5E 0.9800
C5' H5F 0.9800
C6 C8' 1.32(3)
C6 C9' 1.36(5)
C6 C7 1.518(10)
C6 C9 1.59(2)
C6 C7' 1.63(2)
C6 C8 1.682(15)
C7 H7A 0.9800
C7 H7B 0.9800
C7 H7C 0.9800
C8 H8A 0.9800
C8 H8B 0.9800
C8 H8C 0.9800
C9 H9A 0.9800
C9 H9B 0.9800
C9 H9C 0.9800
C7' H7D 0.9800
C7' H7E 0.9800
C7' H7F 0.9800
C8' H8D 0.9800
C8' H8E 0.9800
C8' H8F 0.9800
C9' H9D 0.9800
C9' H9E 0.9800
C9' H9F 0.9800
C10 H10A 0.9800
C10 H10B 0.9800
C10 H10C 0.9800
C11 H11A 0.9800
C11 H11B 0.9800
C11 H11C 0.9800
C12 H12A 0.9800
C12 H12B 0.9800
C12 H12C 0.9800
C13 H13A 0.9800
C13 H13B 0.9800
C13 H13C 0.9800
C14 H14A 0.9800
C14 H14B 0.9800
C14 H14C 0.9800
C15 H15A 0.9800
C15 H15B 0.9800
C15 H15C 0.9800
C16 H16A 0.9800
C16 H16B 0.9800
C16 H16C 0.9800
C17 H17A 0.9800
C17 H17B 0.9800
C17 H17C 0.9800
C18 H18A 0.9800
C18 H18B 0.9800
C18 H18C 0.9800
C19 H19A 0.9800
C19 H19B 0.9800
C19 H19C 0.9800
C20 H20A 0.9800
C20 H20B 0.9800
C20 H20C 0.9800
C21 H21A 0.9800
C21 H21B 0.9800
C21 H21C 0.9800
